data_1535371
loop_
_publ_author_name
'Boese, R.'
'Haas, A.'
'Olteanu, A.'
'Hoppmann, E.'
'Merz, K.'

_publ_section_title
;
 Preparation of acyclic and heterocyclic tellurathianitrogen compounds:
 contributions to a better understanding of complex reaction pathways
;
_journal_name_full 'Zeitschrift fuer Anorganische und Allgemeine Chemie'
_journal_page_first 673
_journal_page_last 680
_journal_volume 628
_journal_year 2002
_chemical_formula_sum 'Cl9 N3 S4 Te2'
_chemical_name_systematic '(S4 N3) (Te2 Cl9)'
_space_group_IT_number 2
_symmetry_space_group_name_Hall '-P 1'
_symmetry_space_group_name_H-M 'P -1'
_cell_angle_alpha 83.655
_cell_angle_beta 69.418
_cell_angle_gamma 74.801
_cell_formula_units_Z 2
_cell_length_a 9.1385
_cell_length_b 10.0255
_cell_length_c 11.0942
_cell_volume 918.077
_citation_journal_id_ASTM ZAACAB
_cod_data_source_file Boese_ZAACAB_2002_306.cif
_cod_data_source_block Cl9N3S4Te2
_cod_original_cell_volume 918.0766
_cod_database_code 1535371

loop_
_symmetry_equiv_pos_as_xyz
x,y,z
-x,-y,-z

loop_
_atom_site_label
_atom_site_type_symbol
_atom_site_fract_x
_atom_site_fract_y
_atom_site_fract_z
_atom_site_occupancy
_atom_site_U_iso_or_equiv
Cl1 Cl-1 0.3312 0.90856 0.40282 1 0.0
N2 N -0.0176 0.1736 0.3098 1 0.0
N3 N 0.1214 0.3347 0.3925 1 0.0
Te2 Te+4 0.37206 0.83895 0.05676 1 0.0
Cl6 Cl-1 0.121 0.7996 0.2189 1 0.0
S3 S 0.145 0.4702 0.30942 1 0.0
Cl9 Cl-1 0.5723 0.6479 0.17108 1 0.0
Cl5 Cl-1 0.6258 0.86568 -0.12653 1 0.0
Te1 Te+4 0.51824 0.70283 0.42555 1 0.0
N1 N -0.0058 0.3786 0.1327 1 0.0
Cl3 Cl-1 0.4727 0.7605 0.63746 1 0.0
Cl4 Cl-1 0.7267 0.46237 0.45835 1 0.0
Cl8 Cl-1 0.3883 0.64596 -0.04789 1 0.0
S2 S 0.0574 0.205 0.4108 1 0.0
S1 S -0.0525 0.2409 0.187 1 0.0
S4 S 0.0629 0.4973 0.15468 1 0.0
Cl7 Cl-1 0.2203 0.9833 -0.061 1 0.0
Cl2 Cl-1 0.735 0.8056 0.346 1 0.0
